data_7715675
loop_
_publ_author_name
'Ghosh, Moushakhi'
'Parvin, Nasrina'
'Panwaria, Prakash'
'Tothadi, Srinu'
'Bakthavatsalam, Rangarajan'
'Therambram, Arshad'
'Khan, Shabana'

_publ_section_title
;
 Diverse structural reactivity patterns of a POCOP ligand with coinage
 metals.
;
_journal_issue 18
_journal_name_full 'Dalton transactions (Cambridge, England : 2003)'
_journal_page_first 7763
_journal_page_last 7774
_journal_paper_doi 10.1039/d3dt03921h
_journal_volume 53
_journal_year 2024
_chemical_formula_moiety 'C80 H80 Cu4 F12 O16 P4 S4, 2(C H2 Cl2)'
_chemical_formula_sum 'C82 H84 Cl4 Cu4 F12 O16 P4 S4'
_chemical_formula_weight 2201.57
_space_group_crystal_system monoclinic
_space_group_IT_number 14
_space_group_name_Hall '-P 2yn'
_space_group_name_H-M_alt 'P 1 21/n 1'
_atom_sites_solution_hydrogens geom
_audit_creation_date 2024-03-30
_audit_creation_method
;
Olex2 1.3
(compiled 2020.11.12 svn.r5f609507 for OlexSys, GUI svn.r6272)
;
_audit_update_record
;
2024-03-30 deposited with the CCDC.	2024-04-02 downloaded from the CCDC.
;
_cell_angle_alpha 90
_cell_angle_beta 107.047(7)
_cell_angle_gamma 90
_cell_formula_units_Z 2
_cell_length_a 14.262(4)
_cell_length_b 18.863(5)
_cell_length_c 17.852(5)
_cell_measurement_reflns_used 9460
_cell_measurement_temperature 150
_cell_measurement_theta_max 26.11
_cell_measurement_theta_min 2.42
_cell_volume 4592(2)
_computing_cell_refinement 'SAINT V8.40A (?, 2016)'
_computing_data_reduction 'SAINT V8.40A (?, 2016)'
_computing_molecular_graphics 'Olex2 1.3 (Dolomanov et al., 2009)'
_computing_publication_material 'Olex2 1.3 (Dolomanov et al., 2009)'
_computing_structure_refinement 'ShelXL (Sheldrick, 2015)'
_computing_structure_solution 'olex2.solve (Bourhis et al., 2015)'
_diffrn_ambient_temperature 150.0
_diffrn_measured_fraction_theta_full 1.000
_diffrn_measured_fraction_theta_max 1.000
_diffrn_measurement_device_type 'Bruker APEX-II CCD'
_diffrn_measurement_method '\f and \w scans'
_diffrn_radiation_type MoK\a
_diffrn_radiation_wavelength 0.71073
_diffrn_reflns_av_R_equivalents 0.0779
_diffrn_reflns_av_unetI/netI 0.0349
_diffrn_reflns_Laue_measured_fraction_full 1.000
_diffrn_reflns_Laue_measured_fraction_max 1.000
_diffrn_reflns_limit_h_max 16
_diffrn_reflns_limit_h_min -16
_diffrn_reflns_limit_k_max 22
_diffrn_reflns_limit_k_min -22
_diffrn_reflns_limit_l_max 21
_diffrn_reflns_limit_l_min -21
_diffrn_reflns_number 120882
_diffrn_reflns_point_group_measured_fraction_full 1.000
_diffrn_reflns_point_group_measured_fraction_max 1.000
_diffrn_reflns_theta_full 24.999
_diffrn_reflns_theta_max 24.999
_diffrn_reflns_theta_min 2.159
_exptl_absorpt_coefficient_mu 1.278
_exptl_absorpt_correction_T_max 0.7457
_exptl_absorpt_correction_T_min 0.6758
_exptl_absorpt_correction_type multi-scan
_exptl_absorpt_process_details 'SADABS-2016/2 (Bruker,2016/2) was used for absorption correction'
_exptl_crystal_colour colourless
_exptl_crystal_colour_primary colourless
_exptl_crystal_density_diffrn 1.592
_exptl_crystal_description block
_exptl_crystal_F_000 2240
_exptl_crystal_size_max 0.15
_exptl_crystal_size_mid 0.12
_exptl_crystal_size_min 0.05
_refine_diff_density_max 0.696
_refine_diff_density_min -0.630
_refine_diff_density_rms 0.072
_refine_ls_extinction_method none
_refine_ls_goodness_of_fit_ref 1.052
_refine_ls_hydrogen_treatment constr
_refine_ls_matrix_type full
_refine_ls_number_parameters 584
_refine_ls_number_reflns 8073
_refine_ls_number_restraints 0
_refine_ls_restrained_S_all 1.052
_refine_ls_R_factor_all 0.0579
_refine_ls_R_factor_gt 0.0362
_refine_ls_shift/su_max 0.002
_refine_ls_shift/su_mean 0.000
_refine_ls_structure_factor_coef Fsqd
_refine_ls_weighting_details 'w=1/[\s^2^(Fo^2^)+(0.0230P)^2^+6.7811P] where P=(Fo^2^+2Fc^2^)/3'
_refine_ls_weighting_scheme calc
_refine_ls_wR_factor_gt 0.0678
_refine_ls_wR_factor_ref 0.0760
_reflns_Friedel_coverage 0.000
_reflns_number_gt 6283
_reflns_number_total 8073
_reflns_threshold_expression 'I > 2\s(I)'
_cod_data_source_file d3dt03921h2.cif
_cod_data_source_block mo_mg_resp_cuotf_solve_0m_a
_cod_depositor_comments 'Adding full bibliography for 7715672--7715682.cif.'
_cod_database_code 7715675
_shelx_shelxl_version_number 2018/3
_shelx_space_group_comment
;
The symmetry employed for this shelxl refinement is uniquely defined
by the following loop, which should always be used as a source of
symmetry information in preference to the above space-group names.
They are only intended as comments.
;
_shelx_estimated_absorpt_t_max 0.939
_shelx_estimated_absorpt_t_min 0.831
_olex2_refinement_description
;
1. Others
 Sof(H42C)=Sof(H42D)=Sof(Cl3)=1-FVAR(1)
 Sof(H42A)=Sof(H42B)=Sof(Cl2)=FVAR(1)
2.a Secondary CH2 refined with riding coordinates:
 C42(H42A,H42B), C42(H42C,H42D)
2.b Aromatic/amide H refined with riding coordinates:
 C1(H1), C4(H4), C22(H22), C28(H28), C26(H26), C16(H16), C23(H23), C24(H24),
 C25(H25), C29(H29), C20(H20), C41(H41), C30(H30), C32(H32), C17(H17), C18(H18),
  C34(H34), C31(H31), C37(H37), C19(H19), C36(H36), C38(H38)
2.c Idealised Me refined as rotating group:
 C14(H14A,H14B,H14C), C9(H9A,H9B,H9C), C13(H13A,H13B,H13C), C12(H12A,H12B,
 H12C), C8(H8A,H8B,H8C), C10(H10A,H10B,H10C)
;
_olex2_submission_special_instructions 'No special instructions were received'

loop_
_space_group_symop_operation_xyz
'x, y, z'
'-x+1/2, y+1/2, -z+1/2'
'-x, -y, -z'
'x-1/2, -y-1/2, z-1/2'

loop_
_atom_site_label
_atom_site_type_symbol
_atom_site_fract_x
_atom_site_fract_y
_atom_site_fract_z
_atom_site_U_iso_or_equiv
_atom_site_adp_type
_atom_site_occupancy
_atom_site_site_symmetry_order
_atom_site_calc_flag
_atom_site_refinement_flags_posn
_atom_site_refinement_flags_adp
_atom_site_refinement_flags_occupancy
_atom_site_disorder_assembly
_atom_site_disorder_group
Cu1 Cu 0.35913(3) 0.57281(2) 0.41918(2) 0.02288(10) Uani 1 1 d . . . . .
Cu2 Cu 0.66579(3) 0.58750(2) 0.37346(2) 0.02340(10) Uani 1 1 d . . . . .
S1 S 0.57545(5) 0.59416(4) 0.52694(4) 0.01875(16) Uani 1 1 d . . . . .
P1 P 0.32721(5) 0.61090(4) 0.30167(4) 0.01587(16) Uani 1 1 d . . . . .
S2 S 0.76462(6) 0.44529(4) 0.45398(4) 0.02120(17) Uani 1 1 d . . . . .
P2 P 0.70350(5) 0.66255(4) 0.29690(4) 0.01741(17) Uani 1 1 d . . . . .
Cl1 Cl 0.85470(9) 0.64588(7) 0.53159(8) 0.0791(4) Uani 1 1 d . . . . .
F1 F 0.56621(14) 0.66592(10) 0.64890(10) 0.0380(5) Uani 1 1 d . . . . .
O1 O 0.33404(13) 0.69583(9) 0.28460(10) 0.0163(4) Uani 1 1 d . . . . .
O3 O 0.47445(14) 0.57582(11) 0.51894(11) 0.0235(5) Uani 1 1 d . . . . .
O2 O 0.67042(13) 0.74404(10) 0.30783(11) 0.0177(4) Uani 1 1 d . . . . .
O6 O 0.68219(15) 0.48799(10) 0.40947(11) 0.0261(5) Uani 1 1 d . . . . .
O5 O 0.64641(14) 0.54646(10) 0.57546(11) 0.0233(5) Uani 1 1 d . . . . .
O4 O 0.59298(15) 0.61592(11) 0.45480(11) 0.0256(5) Uani 1 1 d . . . . .
F3 F 0.68305(15) 0.69752(10) 0.60407(12) 0.0424(5) Uani 1 1 d . . . . .
O8 O 0.75618(15) 0.42267(11) 0.52896(11) 0.0268(5) Uani 1 1 d . . . . .
F5 F 0.65895(16) 0.33576(10) 0.39071(12) 0.0488(5) Uani 1 1 d . . . . .
F2 F 0.53479(17) 0.72614(10) 0.54275(12) 0.0530(6) Uani 1 1 d . . . . .
O7 O 0.85923(15) 0.47015(11) 0.45445(12) 0.0312(5) Uani 1 1 d . . . . .
F6 F 0.81391(18) 0.31709(11) 0.43058(14) 0.0591(6) Uani 1 1 d . . . . .
F4 F 0.75066(18) 0.37672(12) 0.32527(11) 0.0568(6) Uani 1 1 d . . . . .
C6 C 0.41811(19) 0.73651(14) 0.31968(15) 0.0144(6) Uani 1 1 d . . . . .
C2 C 0.58708(19) 0.75963(14) 0.33077(15) 0.0150(6) Uani 1 1 d . . . . .
C1 C 0.5030(2) 0.72004(14) 0.30127(15) 0.0160(6) Uani 1 1 d . . . . .
H1 H 0.503572 0.680944 0.267862 0.019 Uiso 1 1 calc R . . . .
C5 C 0.4131(2) 0.79541(14) 0.36583(15) 0.0160(6) Uani 1 1 d . . . . .
C15 C 0.2008(2) 0.59745(14) 0.24447(16) 0.0167(6) Uani 1 1 d . . . . .
C11 C 0.6824(2) 0.86109(15) 0.41720(16) 0.0187(6) Uani 1 1 d . . . . .
C4 C 0.5011(2) 0.83267(14) 0.39472(16) 0.0174(6) Uani 1 1 d . . . . .
H4 H 0.500271 0.872369 0.427274 0.021 Uiso 1 1 calc R . . . .
C3 C 0.5896(2) 0.81724(14) 0.38042(15) 0.0163(6) Uani 1 1 d . . . . .
C21 C 0.3943(2) 0.56511(14) 0.24386(16) 0.0163(6) Uani 1 1 d . . . . .
C27 C 0.6598(2) 0.65050(15) 0.19101(16) 0.0194(6) Uani 1 1 d . . . . .
C22 C 0.4628(2) 0.51407(15) 0.28056(17) 0.0233(7) Uani 1 1 d . . . . .
H22 H 0.475415 0.505318 0.335025 0.028 Uiso 1 1 calc R . . . .
C28 C 0.5924(2) 0.69588(16) 0.14291(16) 0.0216(7) Uani 1 1 d . . . . .
H28 H 0.566589 0.734302 0.165083 0.026 Uiso 1 1 calc R . . . .
C7 C 0.3200(2) 0.81907(15) 0.38525(17) 0.0213(7) Uani 1 1 d . . . . .
C14 C 0.6647(2) 0.91776(15) 0.47298(17) 0.0238(7) Uani 1 1 d . . . . .
H14A H 0.612765 0.949987 0.444017 0.036 Uiso 1 1 calc GR . . . .
H14B H 0.725201 0.944653 0.495426 0.036 Uiso 1 1 calc GR . . . .
H14C H 0.644675 0.894905 0.515164 0.036 Uiso 1 1 calc GR . . . .
C26 C 0.3771(2) 0.57762(16) 0.16385(16) 0.0228(7) Uani 1 1 d . . . . .
H26 H 0.330185 0.612133 0.138123 0.027 Uiso 1 1 calc R . . . .
C33 C 0.8334(2) 0.67422(16) 0.31481(17) 0.0216(7) Uani 1 1 d . . . . .
C16 C 0.1451(2) 0.64735(17) 0.19413(18) 0.0288(8) Uani 1 1 d . . . . .
H16 H 0.173513 0.691514 0.187248 0.035 Uiso 1 1 calc R . . . .
C23 C 0.5126(2) 0.47594(17) 0.23783(18) 0.0290(7) Uani 1 1 d . . . . .
H23 H 0.558668 0.440651 0.262919 0.035 Uiso 1 1 calc R . . . .
C24 C 0.4955(2) 0.48919(17) 0.15880(18) 0.0288(7) Uani 1 1 d . . . . .
H24 H 0.530095 0.463300 0.129703 0.035 Uiso 1 1 calc R . . . .
C9 C 0.2367(2) 0.83240(17) 0.30989(18) 0.0297(8) Uani 1 1 d . . . . .
H9A H 0.258351 0.866615 0.277114 0.045 Uiso 1 1 calc GR . . . .
H9B H 0.179586 0.851378 0.323144 0.045 Uiso 1 1 calc GR . . . .
H9C H 0.218854 0.787732 0.281218 0.045 Uiso 1 1 calc GR . . . .
C40 C 0.5912(2) 0.67548(16) 0.58413(18) 0.0278(7) Uani 1 1 d . . . . .
C13 C 0.7649(2) 0.81270(16) 0.46521(18) 0.0275(7) Uani 1 1 d . . . . .
H13A H 0.743232 0.788508 0.505804 0.041 Uiso 1 1 calc GR . . . .
H13B H 0.823151 0.841283 0.489881 0.041 Uiso 1 1 calc GR . . . .
H13C H 0.780934 0.777433 0.430554 0.041 Uiso 1 1 calc GR . . . .
C25 C 0.4279(2) 0.54015(17) 0.12211(18) 0.0275(7) Uani 1 1 d . . . . .
H25 H 0.416381 0.549342 0.067844 0.033 Uiso 1 1 calc R . . . .
C29 C 0.5623(2) 0.68568(17) 0.06264(18) 0.0283(7) Uani 1 1 d . . . . .
H29 H 0.515461 0.716751 0.029859 0.034 Uiso 1 1 calc R . . . .
C20 C 0.1584(2) 0.53264(16) 0.25244(19) 0.0300(8) Uani 1 1 d . . . . .
H20 H 0.195659 0.497614 0.286671 0.036 Uiso 1 1 calc R . . . .
C12 C 0.7154(2) 0.89862(16) 0.35269(18) 0.0267(7) Uani 1 1 d . . . . .
H12A H 0.726237 0.863323 0.315793 0.040 Uiso 1 1 calc GR . . . .
H12B H 0.776574 0.924435 0.376448 0.040 Uiso 1 1 calc GR . . . .
H12C H 0.664536 0.932010 0.324740 0.040 Uiso 1 1 calc GR . . . .
C8 C 0.3349(2) 0.88871(17) 0.4321(2) 0.0312(8) Uani 1 1 d . . . . .
H8A H 0.387172 0.882470 0.481408 0.047 Uiso 1 1 calc GR . . . .
H8B H 0.273825 0.901575 0.443326 0.047 Uiso 1 1 calc GR . . . .
H8C H 0.353183 0.926465 0.401331 0.047 Uiso 1 1 calc GR . . . .
C39 C 0.7463(3) 0.36404(18) 0.39723(19) 0.0346(8) Uani 1 1 d . . . . .
C10 C 0.2896(2) 0.76241(17) 0.43505(19) 0.0302(8) Uani 1 1 d . . . . .
H10A H 0.276997 0.717623 0.405999 0.045 Uiso 1 1 calc GR . . . .
H10B H 0.229895 0.777695 0.447049 0.045 Uiso 1 1 calc GR . . . .
H10C H 0.342382 0.755663 0.483971 0.045 Uiso 1 1 calc GR . . . .
C41 C 0.8972(2) 0.62194(18) 0.35407(19) 0.0334(8) Uani 1 1 d . . . . .
H41 H 0.871926 0.580609 0.371672 0.040 Uiso 1 1 calc R . . . .
C30 C 0.6003(3) 0.63028(18) 0.03029(19) 0.0341(8) Uani 1 1 d . . . . .
H30 H 0.580350 0.623515 -0.024866 0.041 Uiso 1 1 calc R . . . .
C32 C 0.6970(2) 0.59448(17) 0.15809(19) 0.0303(8) Uani 1 1 d . . . . .
H32 H 0.743009 0.562751 0.190621 0.036 Uiso 1 1 calc R . . . .
C17 C 0.0480(2) 0.63349(18) 0.1535(2) 0.0369(9) Uani 1 1 d . . . . .
H17 H 0.009970 0.668429 0.119646 0.044 Uiso 1 1 calc R . . . .
C18 C 0.0069(2) 0.56961(18) 0.16215(19) 0.0337(8) Uani 1 1 d . . . . .
H18 H -0.059774 0.560359 0.134562 0.040 Uiso 1 1 calc R . . . .
C34 C 0.8718(2) 0.73435(19) 0.2897(2) 0.0390(9) Uani 1 1 d . . . . .
H34 H 0.829026 0.770433 0.261979 0.047 Uiso 1 1 calc R . . . .
C31 C 0.6669(3) 0.58507(18) 0.0777(2) 0.0378(9) Uani 1 1 d . . . . .
H31 H 0.692642 0.546850 0.055219 0.045 Uiso 1 1 calc R . . . .
C37 C 1.0337(3) 0.6891(2) 0.3441(2) 0.0463(10) Uani 1 1 d . . . . .
H37 H 1.102641 0.694418 0.354709 0.056 Uiso 1 1 calc R . . . .
C19 C 0.0619(2) 0.51907(18) 0.2106(2) 0.0378(9) Uani 1 1 d . . . . .
H19 H 0.033595 0.474347 0.215455 0.045 Uiso 1 1 calc R . . . .
C36 C 0.9970(2) 0.6293(2) 0.3678(2) 0.0437(9) Uani 1 1 d . . . . .
H36 H 1.040080 0.592761 0.393865 0.052 Uiso 1 1 calc R . . . .
C38 C 0.9718(3) 0.7417(2) 0.3049(2) 0.0509(11) Uani 1 1 d . . . . .
H38 H 0.997992 0.783133 0.288253 0.061 Uiso 1 1 calc R . . . .
C42 C 0.9353(4) 0.5867(2) 0.5875(2) 0.0696(14) Uani 1 1 d . . . . .
H42A H 0.988989 0.576798 0.564259 0.084 Uiso 0.51(3) 1 calc R . P A 1
H42B H 0.901703 0.541540 0.591661 0.084 Uiso 0.51(3) 1 calc R . P A 1
H42C H 0.896688 0.547844 0.601355 0.084 Uiso 0.49(3) 1 calc R . P A 2
H42D H 0.972963 0.565760 0.554384 0.084 Uiso 0.49(3) 1 calc R . P A 2
Cl2 Cl 0.983(2) 0.6271(6) 0.6822(5) 0.111(5) Uani 0.51(3) 1 d . . P A 1
Cl3 Cl 1.0168(4) 0.6155(4) 0.6714(5) 0.0567(19) Uani 0.49(3) 1 d . . P A 2

loop_
_atom_site_aniso_label
_atom_site_aniso_U_11
_atom_site_aniso_U_22
_atom_site_aniso_U_33
_atom_site_aniso_U_23
_atom_site_aniso_U_13
_atom_site_aniso_U_12
Cu1 0.0286(2) 0.0245(2) 0.01391(18) 0.00343(15) 0.00373(15) 0.00155(17)
Cu2 0.0257(2) 0.0216(2) 0.0237(2) 0.00678(16) 0.00853(16) 0.00132(16)
S1 0.0253(4) 0.0156(4) 0.0137(3) 0.0002(3) 0.0032(3) 0.0019(3)
P1 0.0176(4) 0.0150(4) 0.0137(4) 0.0010(3) 0.0025(3) -0.0018(3)
S2 0.0267(4) 0.0183(4) 0.0182(4) 0.0012(3) 0.0059(3) 0.0045(3)
P2 0.0164(4) 0.0157(4) 0.0203(4) 0.0021(3) 0.0057(3) 0.0018(3)
Cl1 0.0714(8) 0.0710(8) 0.0805(9) 0.0010(7) -0.0003(7) 0.0348(7)
F1 0.0409(12) 0.0496(13) 0.0235(10) -0.0152(9) 0.0097(9) -0.0043(10)
O1 0.0142(10) 0.0150(10) 0.0172(10) 0.0009(8) 0.0004(8) -0.0041(8)
O3 0.0233(12) 0.0279(12) 0.0170(10) -0.0009(9) 0.0025(9) -0.0021(9)
O2 0.0147(10) 0.0146(10) 0.0249(11) -0.0020(8) 0.0076(9) -0.0008(8)
O6 0.0299(12) 0.0199(11) 0.0240(11) 0.0047(9) 0.0009(9) 0.0031(9)
O5 0.0266(12) 0.0168(11) 0.0219(11) 0.0005(9) 0.0001(9) 0.0022(9)
O4 0.0356(13) 0.0235(12) 0.0189(11) 0.0024(9) 0.0099(10) 0.0044(10)
F3 0.0436(13) 0.0336(11) 0.0518(13) -0.0175(10) 0.0166(10) -0.0161(10)
O8 0.0288(12) 0.0331(13) 0.0183(10) 0.0070(9) 0.0067(9) 0.0117(10)
F5 0.0628(15) 0.0309(11) 0.0550(14) -0.0119(10) 0.0211(12) -0.0143(11)
F2 0.0798(16) 0.0249(11) 0.0425(12) -0.0037(9) -0.0007(11) 0.0233(11)
O7 0.0270(13) 0.0332(13) 0.0336(13) 0.0023(10) 0.0089(10) -0.0016(10)
F6 0.0771(17) 0.0311(12) 0.0741(16) -0.0017(11) 0.0301(14) 0.0253(12)
F4 0.0948(18) 0.0525(14) 0.0327(11) -0.0164(10) 0.0334(12) -0.0145(13)
C6 0.0125(15) 0.0141(14) 0.0140(14) 0.0037(11) -0.0003(11) -0.0035(11)
C2 0.0128(15) 0.0165(15) 0.0152(14) 0.0035(12) 0.0032(12) 0.0015(12)
C1 0.0188(16) 0.0109(14) 0.0170(14) -0.0013(11) 0.0033(12) -0.0013(12)
C5 0.0146(15) 0.0167(15) 0.0148(14) 0.0026(12) 0.0014(12) 0.0006(12)
C15 0.0184(16) 0.0164(15) 0.0162(14) -0.0013(12) 0.0068(12) -0.0051(12)
C11 0.0188(16) 0.0185(16) 0.0165(15) -0.0011(12) 0.0016(12) -0.0029(12)
C4 0.0233(17) 0.0125(14) 0.0155(14) -0.0011(12) 0.0044(12) 0.0014(12)
C3 0.0164(16) 0.0148(15) 0.0155(14) 0.0029(12) 0.0013(12) -0.0007(12)
C21 0.0162(15) 0.0136(15) 0.0177(14) -0.0005(12) 0.0025(12) -0.0024(12)
C27 0.0191(16) 0.0183(16) 0.0215(15) -0.0007(13) 0.0072(13) -0.0055(13)
C22 0.0253(17) 0.0206(16) 0.0212(16) 0.0016(13) 0.0026(13) -0.0002(13)
C28 0.0221(17) 0.0203(16) 0.0227(16) 0.0005(13) 0.0072(13) -0.0018(13)
C7 0.0157(16) 0.0243(17) 0.0226(16) -0.0032(13) 0.0037(13) -0.0008(13)
C14 0.0216(17) 0.0211(16) 0.0260(16) -0.0073(13) 0.0027(13) -0.0065(13)
C26 0.0218(17) 0.0251(17) 0.0188(15) 0.0026(13) 0.0017(13) 0.0014(14)
C33 0.0171(16) 0.0259(17) 0.0217(16) 0.0015(13) 0.0055(13) 0.0011(13)
C16 0.0244(18) 0.0241(18) 0.0305(18) 0.0089(14) -0.0035(14) -0.0083(14)
C23 0.0270(18) 0.0280(18) 0.0283(18) -0.0010(14) 0.0024(14) 0.0076(15)
C24 0.0231(18) 0.0321(19) 0.0315(18) -0.0125(15) 0.0086(14) -0.0007(15)
C9 0.0216(17) 0.0313(19) 0.0326(18) -0.0015(15) 0.0022(14) 0.0084(14)
C40 0.034(2) 0.0222(17) 0.0247(17) -0.0041(14) 0.0052(15) 0.0040(15)
C13 0.0201(17) 0.0282(18) 0.0287(17) -0.0032(14) -0.0015(14) -0.0007(14)
C25 0.0251(18) 0.038(2) 0.0195(16) -0.0042(14) 0.0059(14) -0.0034(15)
C29 0.0267(18) 0.0297(18) 0.0258(17) 0.0037(14) 0.0037(14) -0.0082(15)
C20 0.0290(19) 0.0201(17) 0.0369(19) 0.0044(14) 0.0035(15) -0.0035(14)
C12 0.0265(18) 0.0252(17) 0.0291(17) -0.0012(14) 0.0090(14) -0.0101(14)
C8 0.0225(18) 0.0335(19) 0.040(2) -0.0124(16) 0.0135(15) 0.0002(15)
C39 0.048(2) 0.0279(19) 0.0321(19) 0.0013(15) 0.0189(17) 0.0058(18)
C10 0.0228(18) 0.037(2) 0.0344(19) 0.0009(15) 0.0135(15) -0.0001(15)
C41 0.0246(19) 0.035(2) 0.039(2) 0.0078(16) 0.0075(16) 0.0064(15)
C30 0.046(2) 0.037(2) 0.0203(17) -0.0066(15) 0.0112(16) -0.0156(17)
C32 0.036(2) 0.0244(18) 0.0322(18) -0.0004(14) 0.0123(16) 0.0065(15)
C17 0.027(2) 0.033(2) 0.038(2) 0.0099(16) -0.0108(16) -0.0048(16)
C18 0.0220(18) 0.039(2) 0.0339(19) -0.0039(16) -0.0012(15) -0.0131(16)
C34 0.027(2) 0.036(2) 0.056(2) 0.0160(18) 0.0160(17) 0.0012(16)
C31 0.056(2) 0.030(2) 0.034(2) -0.0102(16) 0.0240(18) -0.0005(18)
C37 0.0138(18) 0.065(3) 0.059(3) -0.015(2) 0.0090(17) -0.0043(18)
C19 0.033(2) 0.0286(19) 0.049(2) 0.0010(17) 0.0073(17) -0.0195(16)
C36 0.021(2) 0.055(3) 0.049(2) 0.007(2) 0.0007(17) 0.0127(18)
C38 0.027(2) 0.049(2) 0.082(3) 0.011(2) 0.025(2) -0.0083(19)
C42 0.089(4) 0.048(3) 0.049(3) -0.015(2) -0.017(2) 0.006(2)
Cl2 0.229(12) 0.055(3) 0.0264(17) -0.0036(19) 0.004(4) -0.071(5)
Cl3 0.065(5) 0.062(2) 0.034(2) -0.0025(17) 0.0017(14) -0.0280(17)

loop_
_atom_type_symbol
_atom_type_description
_atom_type_scat_dispersion_real
_atom_type_scat_dispersion_imag
_atom_type_scat_source
C C 0.0033 0.0016 'International Tables Vol C Tables 4.2.6.8 and 6.1.1.4'
H H 0.0000 0.0000 'International Tables Vol C Tables 4.2.6.8 and 6.1.1.4'
Cl Cl 0.1484 0.1585 'International Tables Vol C Tables 4.2.6.8 and 6.1.1.4'
Cu Cu 0.3201 1.2651 'International Tables Vol C Tables 4.2.6.8 and 6.1.1.4'
F F 0.0171 0.0103 'International Tables Vol C Tables 4.2.6.8 and 6.1.1.4'
O O 0.0106 0.0060 'International Tables Vol C Tables 4.2.6.8 and 6.1.1.4'
P P 0.1023 0.0942 'International Tables Vol C Tables 4.2.6.8 and 6.1.1.4'
S S 0.1246 0.1234 'International Tables Vol C Tables 4.2.6.8 and 6.1.1.4'

loop_
_geom_angle_atom_site_label_1
_geom_angle_atom_site_label_2
_geom_angle_atom_site_label_3
_geom_angle
_geom_angle_site_symmetry_1
_geom_angle_site_symmetry_3
_geom_angle_publ_flag
P1 Cu1 O5 112.17(5) . 3_666 ?
O3 Cu1 P1 137.13(6) . . ?
O3 Cu1 O5 91.15(8) . 3_666 ?
O3 Cu1 O8 98.52(8) . 3_666 ?
O8 Cu1 P1 116.59(6) 3_666 . ?
O8 Cu1 O5 88.87(8) 3_666 3_666 ?
O6 Cu2 P2 143.83(7) . . ?
O6 Cu2 O4 93.05(8) . . ?
O4 Cu2 P2 122.89(6) . . ?
O3 S1 C40 102.25(14) . . ?
O5 S1 O3 114.46(12) . . ?
O5 S1 O4 116.12(12) . . ?
O5 S1 C40 103.89(13) . . ?
O4 S1 O3 114.09(12) . . ?
O4 S1 C40 103.66(14) . . ?
O1 P1 Cu1 120.27(7) . . ?
O1 P1 C15 97.80(11) . . ?
O1 P1 C21 106.80(11) . . ?
C15 P1 Cu1 113.39(9) . . ?
C15 P1 C21 102.48(13) . . ?
C21 P1 Cu1 113.67(9) . . ?
O6 S2 C39 101.65(15) . . ?
O8 S2 O6 113.37(12) . . ?
O8 S2 C39 103.34(14) . . ?
O7 S2 O6 115.66(13) . . ?
O7 S2 O8 115.33(13) . . ?
O7 S2 C39 105.21(15) . . ?
O2 P2 Cu2 114.17(8) . . ?
O2 P2 C27 102.59(12) . . ?
O2 P2 C33 100.47(12) . . ?
C27 P2 Cu2 120.36(10) . . ?
C33 P2 Cu2 113.91(10) . . ?
C33 P2 C27 102.78(13) . . ?
C6 O1 P1 122.68(16) . . ?
S1 O3 Cu1 128.11(12) . . ?
C2 O2 P2 122.17(16) . . ?
S2 O6 Cu2 134.72(13) . . ?
S1 O5 Cu1 128.49(12) . 3_666 ?
S1 O4 Cu2 143.14(13) . . ?
S2 O8 Cu1 133.00(12) . 3_666 ?
C1 C6 O1 117.7(2) . . ?
C1 C6 C5 121.3(2) . . ?
C5 C6 O1 120.8(2) . . ?
C1 C2 O2 119.5(2) . . ?
C1 C2 C3 121.4(3) . . ?
C3 C2 O2 119.0(2) . . ?
C6 C1 H1 119.6 . . ?
C2 C1 C6 120.8(3) . . ?
C2 C1 H1 119.6 . . ?
C6 C5 C4 115.0(2) . . ?
C6 C5 C7 124.2(2) . . ?
C4 C5 C7 120.9(2) . . ?
C16 C15 P1 124.0(2) . . ?
C16 C15 C20 118.8(3) . . ?
C20 C15 P1 117.2(2) . . ?
C3 C11 C13 110.0(2) . . ?
C3 C11 C12 110.0(2) . . ?
C14 C11 C3 111.6(2) . . ?
C14 C11 C13 107.3(2) . . ?
C14 C11 C12 108.1(2) . . ?
C13 C11 C12 109.8(2) . . ?
C5 C4 H4 116.9 . . ?
C3 C4 C5 126.3(3) . . ?
C3 C4 H4 116.9 . . ?
C2 C3 C11 123.3(2) . . ?
C4 C3 C2 115.1(2) . . ?
C4 C3 C11 121.6(2) . . ?
C22 C21 P1 118.4(2) . . ?
C22 C21 C26 119.2(3) . . ?
C26 C21 P1 122.4(2) . . ?
C28 C27 P2 122.1(2) . . ?
C28 C27 C32 119.4(3) . . ?
C32 C27 P2 118.5(2) . . ?
C21 C22 H22 119.9 . . ?
C23 C22 C21 120.2(3) . . ?
C23 C22 H22 119.9 . . ?
C27 C28 H28 119.8 . . ?
C27 C28 C29 120.4(3) . . ?
C29 C28 H28 119.8 . . ?
C5 C7 C8 112.4(2) . . ?
C9 C7 C5 110.4(2) . . ?
C9 C7 C8 106.6(2) . . ?
C9 C7 C10 110.2(2) . . ?
C10 C7 C5 109.8(2) . . ?
C10 C7 C8 107.3(2) . . ?
C11 C14 H14A 109.5 . . ?
C11 C14 H14B 109.5 . . ?
C11 C14 H14C 109.5 . . ?
H14A C14 H14B 109.5 . . ?
H14A C14 H14C 109.5 . . ?
H14B C14 H14C 109.5 . . ?
C21 C26 H26 119.9 . . ?
C25 C26 C21 120.3(3) . . ?
C25 C26 H26 119.9 . . ?
C41 C33 P2 119.5(2) . . ?
C41 C33 C34 118.8(3) . . ?
C34 C33 P2 121.7(2) . . ?
C15 C16 H16 119.8 . . ?
C15 C16 C17 120.5(3) . . ?
C17 C16 H16 119.8 . . ?
C22 C23 H23 119.9 . . ?
C24 C23 C22 120.1(3) . . ?
C24 C23 H23 119.9 . . ?
C23 C24 H24 120.0 . . ?
C23 C24 C25 120.0(3) . . ?
C25 C24 H24 120.0 . . ?
C7 C9 H9A 109.5 . . ?
C7 C9 H9B 109.5 . . ?
C7 C9 H9C 109.5 . . ?
H9A C9 H9B 109.5 . . ?
H9A C9 H9C 109.5 . . ?
H9B C9 H9C 109.5 . . ?
F1 C40 S1 110.9(2) . . ?
F1 C40 F3 108.0(3) . . ?
F1 C40 F2 108.2(3) . . ?
F3 C40 S1 111.5(2) . . ?
F3 C40 F2 108.4(3) . . ?
F2 C40 S1 109.9(2) . . ?
C11 C13 H13A 109.5 . . ?
C11 C13 H13B 109.5 . . ?
C11 C13 H13C 109.5 . . ?
H13A C13 H13B 109.5 . . ?
H13A C13 H13C 109.5 . . ?
H13B C13 H13C 109.5 . . ?
C26 C25 C24 120.3(3) . . ?
C26 C25 H25 119.8 . . ?
C24 C25 H25 119.8 . . ?
C28 C29 H29 120.1 . . ?
C30 C29 C28 119.9(3) . . ?
C30 C29 H29 120.1 . . ?
C15 C20 H20 120.0 . . ?
C19 C20 C15 120.1(3) . . ?
C19 C20 H20 120.0 . . ?
C11 C12 H12A 109.5 . . ?
C11 C12 H12B 109.5 . . ?
C11 C12 H12C 109.5 . . ?
H12A C12 H12B 109.5 . . ?
H12A C12 H12C 109.5 . . ?
H12B C12 H12C 109.5 . . ?
C7 C8 H8A 109.5 . . ?
C7 C8 H8B 109.5 . . ?
C7 C8 H8C 109.5 . . ?
H8A C8 H8B 109.5 . . ?
H8A C8 H8C 109.5 . . ?
H8B C8 H8C 109.5 . . ?
F5 C39 S2 111.5(2) . . ?
F6 C39 S2 110.5(2) . . ?
F6 C39 F5 108.3(3) . . ?
F6 C39 F4 108.9(3) . . ?
F4 C39 S2 110.4(2) . . ?
F4 C39 F5 107.3(3) . . ?
C7 C10 H10A 109.5 . . ?
C7 C10 H10B 109.5 . . ?
C7 C10 H10C 109.5 . . ?
H10A C10 H10B 109.5 . . ?
H10A C10 H10C 109.5 . . ?
H10B C10 H10C 109.5 . . ?
C33 C41 H41 119.7 . . ?
C36 C41 C33 120.6(3) . . ?
C36 C41 H41 119.7 . . ?
C29 C30 H30 120.0 . . ?
C31 C30 C29 120.0(3) . . ?
C31 C30 H30 120.0 . . ?
C27 C32 H32 120.1 . . ?
C31 C32 C27 119.7(3) . . ?
C31 C32 H32 120.1 . . ?
C16 C17 H17 119.9 . . ?
C18 C17 C16 120.2(3) . . ?
C18 C17 H17 119.9 . . ?
C17 C18 H18 120.0 . . ?
C17 C18 C19 119.9(3) . . ?
C19 C18 H18 120.0 . . ?
C33 C34 H34 119.9 . . ?
C38 C34 C33 120.1(3) . . ?
C38 C34 H34 119.9 . . ?
C30 C31 C32 120.7(3) . . ?
C30 C31 H31 119.7 . . ?
C32 C31 H31 119.7 . . ?
C36 C37 H37 119.8 . . ?
C36 C37 C38 120.5(3) . . ?
C38 C37 H37 119.8 . . ?
C20 C19 H19 119.8 . . ?
C18 C19 C20 120.5(3) . . ?
C18 C19 H19 119.8 . . ?
C41 C36 H36 120.0 . . ?
C37 C36 C41 120.0(3) . . ?
C37 C36 H36 120.0 . . ?
C34 C38 H38 120.0 . . ?
C37 C38 C34 120.0(3) . . ?
C37 C38 H38 120.0 . . ?
Cl1 C42 H42A 110.5 . . ?
Cl1 C42 H42B 110.5 . . ?
Cl1 C42 H42C 107.7 . . ?
Cl1 C42 H42D 107.7 . . ?
Cl1 C42 Cl2 106.0(8) . . ?
H42A C42 H42B 108.7 . . ?
H42C C42 H42D 107.1 . . ?
Cl2 C42 H42A 110.5 . . ?
Cl2 C42 H42B 110.5 . . ?
Cl3 C42 Cl1 118.6(4) . . ?
Cl3 C42 H42C 107.7 . . ?
Cl3 C42 H42D 107.7 . . ?

loop_
_geom_bond_atom_site_label_1
_geom_bond_atom_site_label_2
_geom_bond_distance
_geom_bond_site_symmetry_2
_geom_bond_publ_flag
Cu1 P1 2.1365(9) . ?
Cu1 O3 2.040(2) . ?
Cu1 O5 2.254(2) 3_666 ?
Cu1 O8 2.112(2) 3_666 ?
Cu2 P2 2.1430(9) . ?
Cu2 O6 1.976(2) . ?
Cu2 O4 2.088(2) . ?
S1 O3 1.447(2) . ?
S1 O5 1.439(2) . ?
S1 O4 1.442(2) . ?
S1 C40 1.820(3) . ?
P1 O1 1.639(2) . ?
P1 C15 1.811(3) . ?
P1 C21 1.818(3) . ?
S2 O6 1.454(2) . ?
S2 O8 1.443(2) . ?
S2 O7 1.426(2) . ?
S2 C39 1.813(3) . ?
P2 O2 1.636(2) . ?
P2 C27 1.823(3) . ?
P2 C33 1.798(3) . ?
Cl1 C42 1.700(4) . ?
F1 C40 1.318(3) . ?
O1 C6 1.406(3) . ?
O2 C2 1.397(3) . ?
F3 C40 1.320(4) . ?
F5 C39 1.329(4) . ?
F2 C40 1.326(4) . ?
F6 C39 1.316(4) . ?
F4 C39 1.326(4) . ?
C6 C1 1.380(4) . ?
C6 C5 1.397(4) . ?
C2 C1 1.379(4) . ?
C2 C3 1.396(4) . ?
C1 H1 0.9500 . ?
C5 C4 1.398(4) . ?
C5 C7 1.534(4) . ?
C15 C16 1.381(4) . ?
C15 C20 1.390(4) . ?
C11 C3 1.536(4) . ?
C11 C14 1.532(4) . ?
C11 C13 1.536(4) . ?
C11 C12 1.539(4) . ?
C4 H4 0.9500 . ?
C4 C3 1.390(4) . ?
C21 C22 1.391(4) . ?
C21 C26 1.397(4) . ?
C27 C28 1.382(4) . ?
C27 C32 1.388(4) . ?
C22 H22 0.9500 . ?
C22 C23 1.387(4) . ?
C28 H28 0.9500 . ?
C28 C29 1.383(4) . ?
C7 C9 1.532(4) . ?
C7 C8 1.538(4) . ?
C7 C10 1.532(4) . ?
C14 H14A 0.9800 . ?
C14 H14B 0.9800 . ?
C14 H14C 0.9800 . ?
C26 H26 0.9500 . ?
C26 C25 1.377(4) . ?
C33 C41 1.385(4) . ?
C33 C34 1.390(4) . ?
C16 H16 0.9500 . ?
C16 C17 1.386(4) . ?
C23 H23 0.9500 . ?
C23 C24 1.382(4) . ?
C24 H24 0.9500 . ?
C24 C25 1.383(4) . ?
C9 H9A 0.9800 . ?
C9 H9B 0.9800 . ?
C9 H9C 0.9800 . ?
C13 H13A 0.9800 . ?
C13 H13B 0.9800 . ?
C13 H13C 0.9800 . ?
C25 H25 0.9500 . ?
C29 H29 0.9500 . ?
C29 C30 1.380(5) . ?
C20 H20 0.9500 . ?
C20 C19 1.384(4) . ?
C12 H12A 0.9800 . ?
C12 H12B 0.9800 . ?
C12 H12C 0.9800 . ?
C8 H8A 0.9800 . ?
C8 H8B 0.9800 . ?
C8 H8C 0.9800 . ?
C10 H10A 0.9800 . ?
C10 H10B 0.9800 . ?
C10 H10C 0.9800 . ?
C41 H41 0.9500 . ?
C41 C36 1.379(5) . ?
C30 H30 0.9500 . ?
C30 C31 1.369(5) . ?
C32 H32 0.9500 . ?
C32 C31 1.383(4) . ?
C17 H17 0.9500 . ?
C17 C18 1.368(5) . ?
C18 H18 0.9500 . ?
C18 C19 1.369(5) . ?
C34 H34 0.9500 . ?
C34 C38 1.379(5) . ?
C31 H31 0.9500 . ?
C37 H37 0.9500 . ?
C37 C36 1.362(5) . ?
C37 C38 1.377(5) . ?
C19 H19 0.9500 . ?
C36 H36 0.9500 . ?
C38 H38 0.9500 . ?
C42 H42A 0.9900 . ?
C42 H42B 0.9900 . ?
C42 H42C 0.9900 . ?
C42 H42D 0.9900 . ?
C42 Cl2 1.797(9) . ?
C42 Cl3 1.694(9) . ?
